data_7237653
loop_
_publ_author_name
'Liu, Yingle'
'Zhao, Gang'
'Tang, Yongxing'
'Zhang, Jichuan'
'Hu, Lu'
'Imler, Gregory H.'
'Parrish, Damon A.'
'Shreeve, Jean'ne M.'

_publ_section_title
;
 Multipurpose [1,2,4]triazolo[4,3-b][1,2,4,5] tetrazine-based energetic
 materials
;
_journal_issue 13
_journal_name_full 'Journal of Materials Chemistry A'
_journal_page_first 7875
_journal_paper_doi 10.1039/C9TA01717H
_journal_volume 7
_journal_year 2019
_chemical_formula_moiety 'C3 H2 N8 O2'
_chemical_formula_sum 'C3 H2 N8 O2'
_chemical_formula_weight 182.13
_space_group_crystal_system orthorhombic
_space_group_IT_number 33
_space_group_name_Hall 'P 2c -2n'
_space_group_name_H-M_alt 'P n a 21'
_atom_sites_solution_hydrogens geom
_audit_creation_method SHELXL-2014/7
_audit_update_record
;
2018-12-12 deposited with the CCDC.	2019-03-08 downloaded from the CCDC.
;
_cell_angle_alpha 90
_cell_angle_beta 90
_cell_angle_gamma 90
_cell_formula_units_Z 8
_cell_length_a 6.9340(2)
_cell_length_b 12.4025(4)
_cell_length_c 15.5088(4)
_cell_measurement_reflns_used 4975
_cell_measurement_temperature 296(2)
_cell_measurement_theta_max 26.12
_cell_measurement_theta_min 2.63
_cell_volume 1333.74(7)
_computing_cell_refinement 'Bruker APEX3 v2015.5-2 (Bruker, 2015)'
_computing_data_collection 'Bruker APEX3 v2015.5-2 (Bruker, 2015)'
_computing_data_reduction
;
Bruker SAINT v8.34A (Bruker, 2013), Bruker XPREP v2014/2 (Bruker, 2014)
;
_computing_molecular_graphics 'Bruker SHELXTL v2014/7 (Bruker, 2014)'
_computing_publication_material 'Bruker SHELXTL v2014/7 (Bruker, 2014)'
_computing_structure_refinement 'SHELXL-2014/7 (Sheldrick, 2014)'
_computing_structure_solution 'Bruker SHELXTL v2014/7 (Bruker, 2014)'
_diffrn_ambient_temperature 296(2)
_diffrn_measured_fraction_theta_full 0.999
_diffrn_measured_fraction_theta_max 0.992
_diffrn_measurement_device_type 'Bruker SMART APEX II CCD'
_diffrn_measurement_method '\w scans'
_diffrn_radiation_monochromator graphite
_diffrn_radiation_source 'fine focus sealed tube'
_diffrn_radiation_type MoK\a
_diffrn_radiation_wavelength 0.71073
_diffrn_reflns_av_R_equivalents 0.0267
_diffrn_reflns_av_unetI/netI 0.0255
_diffrn_reflns_Laue_measured_fraction_full 0.999
_diffrn_reflns_Laue_measured_fraction_max 0.992
_diffrn_reflns_limit_h_max 9
_diffrn_reflns_limit_h_min -9
_diffrn_reflns_limit_k_max 17
_diffrn_reflns_limit_k_min -15
_diffrn_reflns_limit_l_max 21
_diffrn_reflns_limit_l_min -21
_diffrn_reflns_number 14964
_diffrn_reflns_point_group_measured_fraction_full 0.999
_diffrn_reflns_point_group_measured_fraction_max 0.976
_diffrn_reflns_theta_full 25.242
_diffrn_reflns_theta_max 30.025
_diffrn_reflns_theta_min 2.103
_exptl_absorpt_coefficient_mu 0.154
_exptl_absorpt_correction_T_max 0.7460
_exptl_absorpt_correction_T_min 0.7105
_exptl_absorpt_correction_type multi-scan
_exptl_absorpt_process_details 'SADABS v2014/5 (Bruker, 2008)'
_exptl_crystal_colour 'clear orange'
_exptl_crystal_density_diffrn 1.814
_exptl_crystal_description chunk
_exptl_crystal_F_000 736
_exptl_crystal_size_max 0.316
_exptl_crystal_size_mid 0.117
_exptl_crystal_size_min 0.075
_refine_diff_density_max 0.157
_refine_diff_density_min -0.161
_refine_diff_density_rms 0.034
_refine_ls_abs_structure_details
;
 Flack x determined using 1375 quotients [(I+)-(I-)]/[(I+)+(I-)]
 (Parsons, Flack and Wagner, Acta Cryst. B69 (2013) 249-259).
;
_refine_ls_abs_structure_Flack 0.2(5)
_refine_ls_extinction_method none
_refine_ls_goodness_of_fit_ref 1.032
_refine_ls_hydrogen_treatment constr
_refine_ls_matrix_type full
_refine_ls_number_parameters 235
_refine_ls_number_reflns 3793
_refine_ls_number_restraints 1
_refine_ls_restrained_S_all 1.031
_refine_ls_R_factor_all 0.0395
_refine_ls_R_factor_gt 0.0298
_refine_ls_shift/su_max 0.000
_refine_ls_shift/su_mean 0.000
_refine_ls_structure_factor_coef Fsqd
_refine_ls_weighting_details 'w=1/[\s^2^(Fo^2^)+(0.0387P)^2^+0.0537P] where P=(Fo^2^+2Fc^2^)/3'
_refine_ls_weighting_scheme calc
_refine_ls_wR_factor_gt 0.0679
_refine_ls_wR_factor_ref 0.0719
_reflns_Friedel_coverage 0.904
_reflns_Friedel_fraction_full 0.999
_reflns_Friedel_fraction_max 0.960
_reflns_number_gt 3244
_reflns_number_total 3793
_reflns_threshold_expression 'I > 2\s(I)'
_cod_data_source_file c9ta01717h2.cif
_cod_data_source_block shrv741
_cod_database_code 7237653
_shelx_shelxl_version_number 2014/7
_shelx_space_group_comment
;
The symmetry employed for this shelxl refinement is uniquely defined
by the following loop, which should always be used as a source of
symmetry information in preference to the above space-group names.
They are only intended as comments.
;
_shelx_estimated_absorpt_t_min 0.953
_shelx_estimated_absorpt_t_max 0.989

loop_
_space_group_symop_operation_xyz
'x, y, z'
'-x, -y, z+1/2'
'x+1/2, -y+1/2, z'
'-x+1/2, y+1/2, z+1/2'

loop_
_atom_site_label
_atom_site_type_symbol
_atom_site_fract_x
_atom_site_fract_y
_atom_site_fract_z
_atom_site_U_iso_or_equiv
_atom_site_adp_type
_atom_site_occupancy
_atom_site_site_symmetry_order
_atom_site_calc_flag
_atom_site_refinement_flags_posn
_atom_site_refinement_flags_adp
O1 O 0.8671(2) 0.39682(12) 0.51640(9) 0.0376(3) Uani 1 1 d . .
O2 O 0.6759(2) 0.25936(13) 0.52282(11) 0.0398(4) Uani 1 1 d . .
N3 N 0.7951(2) 0.32049(13) 0.55665(10) 0.0288(3) Uani 1 1 d . .
N4 N 0.8401(2) 0.29795(15) 0.63924(10) 0.0301(4) Uani 1 1 d . .
C5 C 0.9758(3) 0.36213(15) 0.67233(12) 0.0261(4) Uani 1 1 d . .
N6 N 1.0869(2) 0.44392(15) 0.64457(11) 0.0323(4) Uani 1 1 d . .
H6 H 1.0825 0.4679 0.5926 0.039 Uiso 1 1 calc R U
N7 N 1.2071(3) 0.48579(15) 0.70561(12) 0.0377(4) Uani 1 1 d . .
C8 C 1.1688(3) 0.42746(17) 0.77347(13) 0.0321(4) Uani 1 1 d . .
N9 N 1.2503(3) 0.43623(17) 0.85354(12) 0.0386(4) Uani 1 1 d . .
N10 N 1.1928(2) 0.36985(16) 0.91089(12) 0.0388(4) Uani 1 1 d . .
C11 C 1.0527(3) 0.29347(19) 0.88910(13) 0.0368(5) Uani 1 1 d . .
H11 H 1.0163 0.2467 0.9331 0.044 Uiso 1 1 calc R U
N12 N 0.9672(3) 0.27925(14) 0.81597(11) 0.0328(4) Uani 1 1 d . .
N13 N 1.0297(2) 0.35152(13) 0.75667(10) 0.0280(3) Uani 1 1 d . .
O14 O 0.4057(2) 0.44493(14) 0.49862(10) 0.0428(4) Uani 1 1 d . .
O15 O 0.1722(2) 0.55936(13) 0.48738(11) 0.0432(4) Uani 1 1 d . .
N16 N 0.2895(2) 0.49551(15) 0.45442(11) 0.0315(4) Uani 1 1 d . .
N17 N 0.2796(2) 0.48573(14) 0.36828(11) 0.0314(4) Uani 1 1 d . .
C18 C 0.3984(3) 0.41116(16) 0.33596(12) 0.0272(4) Uani 1 1 d . .
N19 N 0.5225(2) 0.33716(14) 0.36694(11) 0.0330(4) Uani 1 1 d . .
H19 H 0.5455 0.3294 0.4211 0.040 Uiso 1 1 calc R U
N20 N 0.6085(3) 0.27541(15) 0.30502(13) 0.0390(4) Uani 1 1 d . .
C21 C 0.5343(3) 0.31237(16) 0.23394(14) 0.0323(4) Uani 1 1 d . .
N22 N 0.5742(3) 0.27850(16) 0.15178(12) 0.0404(4) Uani 1 1 d . .
N23 N 0.4852(3) 0.32623(16) 0.09053(13) 0.0403(4) Uani 1 1 d . .
C24 C 0.3565(3) 0.40967(18) 0.11030(13) 0.0353(5) Uani 1 1 d . .
H24 H 0.2953 0.4417 0.0635 0.042 Uiso 1 1 calc R U
N25 N 0.3119(2) 0.44792(14) 0.18528(11) 0.0304(4) Uani 1 1 d . .
N26 N 0.4075(2) 0.39468(13) 0.24883(10) 0.0264(3) Uani 1 1 d . .

loop_
_atom_site_aniso_label
_atom_site_aniso_U_11
_atom_site_aniso_U_22
_atom_site_aniso_U_33
_atom_site_aniso_U_23
_atom_site_aniso_U_13
_atom_site_aniso_U_12
O1 0.0404(8) 0.0369(8) 0.0354(8) 0.0107(7) -0.0040(6) -0.0035(7)
O2 0.0390(8) 0.0412(8) 0.0393(8) 0.0042(7) -0.0145(7) -0.0072(7)
N3 0.0270(8) 0.0311(9) 0.0283(8) 0.0027(7) -0.0040(6) 0.0020(7)
N4 0.0285(8) 0.0345(9) 0.0274(8) 0.0026(7) -0.0037(6) -0.0044(7)
C5 0.0241(8) 0.0291(9) 0.0250(8) -0.0002(7) 0.0020(7) -0.0001(8)
N6 0.0312(8) 0.0378(10) 0.0278(8) 0.0021(7) 0.0026(7) -0.0059(7)
N7 0.0353(9) 0.0407(10) 0.0371(10) -0.0036(8) 0.0008(7) -0.0122(8)
C8 0.0283(9) 0.0363(11) 0.0315(10) -0.0062(8) 0.0025(8) -0.0054(8)
N9 0.0347(8) 0.0477(11) 0.0334(10) -0.0112(8) -0.0021(8) -0.0047(8)
N10 0.0356(9) 0.0504(11) 0.0304(8) -0.0072(9) -0.0037(8) 0.0008(8)
C11 0.0395(11) 0.0435(13) 0.0275(10) 0.0016(9) -0.0012(8) -0.0019(10)
N12 0.0346(8) 0.0371(10) 0.0269(8) 0.0029(7) 0.0001(7) -0.0045(7)
N13 0.0268(7) 0.0312(9) 0.0260(7) -0.0011(6) 0.0004(6) -0.0033(7)
O14 0.0482(8) 0.0491(9) 0.0313(8) 0.0017(7) -0.0086(7) 0.0078(8)
O15 0.0473(8) 0.0467(10) 0.0357(8) -0.0021(7) 0.0071(7) 0.0091(8)
N16 0.0308(8) 0.0349(10) 0.0289(8) 0.0004(7) 0.0005(7) -0.0032(7)
N17 0.0312(8) 0.0358(10) 0.0271(8) -0.0004(7) -0.0014(7) 0.0039(7)
C18 0.0248(8) 0.0285(10) 0.0282(9) 0.0004(8) -0.0044(7) -0.0031(7)
N19 0.0333(8) 0.0346(9) 0.0312(9) 0.0009(7) -0.0077(7) 0.0048(7)
N20 0.0382(9) 0.0371(11) 0.0416(10) 0.0002(8) -0.0055(8) 0.0110(8)
C21 0.0299(9) 0.0296(9) 0.0375(11) 0.0011(9) 0.0000(8) 0.0039(8)
N22 0.0428(10) 0.0402(11) 0.0380(10) -0.0018(8) 0.0062(8) 0.0079(8)
N23 0.0447(10) 0.0418(10) 0.0345(9) -0.0025(8) 0.0058(8) 0.0019(9)
C24 0.0403(11) 0.0357(11) 0.0297(10) 0.0043(8) -0.0001(9) 0.0020(9)
N25 0.0327(8) 0.0311(9) 0.0274(8) 0.0050(7) -0.0027(7) 0.0023(7)
N26 0.0246(7) 0.0271(8) 0.0275(8) 0.0018(6) -0.0003(6) 0.0015(6)

loop_
_atom_type_symbol
_atom_type_description
_atom_type_scat_dispersion_real
_atom_type_scat_dispersion_imag
_atom_type_scat_source
C C 0.0033 0.0016 'International Tables Vol C Tables 4.2.6.8 and 6.1.1.4'
H H 0.0000 0.0000 'International Tables Vol C Tables 4.2.6.8 and 6.1.1.4'
N N 0.0061 0.0033 'International Tables Vol C Tables 4.2.6.8 and 6.1.1.4'
O O 0.0106 0.0060 'International Tables Vol C Tables 4.2.6.8 and 6.1.1.4'

loop_
_geom_angle_atom_site_label_1
_geom_angle_atom_site_label_2
_geom_angle_atom_site_label_3
_geom_angle
O2 N3 O1 121.56(17)
O2 N3 N4 115.50(17)
O1 N3 N4 122.94(17)
C5 N4 N3 113.89(17)
N4 C5 N6 136.93(19)
N4 C5 N13 120.21(17)
N6 C5 N13 102.86(16)
C5 N6 N7 114.52(17)
C5 N6 H6 122.7
N7 N6 H6 122.7
C8 N7 N6 102.96(16)
N7 C8 N9 127.15(19)
N7 C8 N13 111.74(17)
N9 C8 N13 121.11(19)
N10 N9 C8 116.90(18)
N9 N10 C11 119.06(17)
N12 C11 N10 128.6(2)
N12 C11 H11 115.7
N10 C11 H11 115.7
C11 N12 N13 111.01(17)
N12 N13 C5 128.73(16)
N12 N13 C8 123.34(17)
C5 N13 C8 107.91(16)
O14 N16 O15 121.58(18)
O14 N16 N17 122.78(18)
O15 N16 N17 115.64(17)
C18 N17 N16 113.85(17)
N17 C18 N19 137.03(18)
N17 C18 N26 120.16(16)
N19 C18 N26 102.78(16)
C18 N19 N20 114.23(17)
C18 N19 H19 122.9
N20 N19 H19 122.9
C21 N20 N19 103.04(16)
N20 C21 N26 112.01(18)
N20 C21 N22 126.90(19)
N26 C21 N22 121.07(18)
N23 N22 C21 116.84(18)
N22 N23 C24 119.16(19)
N25 C24 N23 128.34(19)
N25 C24 H24 115.8
N23 C24 H24 115.8
C24 N25 N26 110.92(17)
N25 N26 C21 123.65(16)
N25 N26 C18 128.41(16)
C21 N26 C18 107.94(15)

loop_
_geom_bond_atom_site_label_1
_geom_bond_atom_site_label_2
_geom_bond_distance
O1 N3 1.239(2)
O2 N3 1.238(2)
N3 N4 1.348(2)
N4 C5 1.335(2)
C5 N6 1.344(2)
C5 N13 1.367(2)
N6 N7 1.364(2)
N6 H6 0.8600
N7 C8 1.304(3)
C8 N9 1.369(3)
C8 N13 1.373(2)
N9 N10 1.276(3)
N10 C11 1.398(3)
C11 N12 1.292(3)
C11 H11 0.9300
N12 N13 1.355(2)
O14 N16 1.230(2)
O15 N16 1.245(2)
N16 N17 1.343(2)
N17 C18 1.336(3)
C18 N19 1.347(3)
C18 N26 1.368(2)
N19 N20 1.365(3)
N19 H19 0.8600
N20 C21 1.300(3)
C21 N26 1.367(2)
C21 N22 1.370(3)
N22 N23 1.278(3)
N23 C24 1.400(3)
C24 N25 1.294(3)
C24 H24 0.9300
N25 N26 1.359(2)

loop_
_geom_hbond_atom_site_label_D
_geom_hbond_atom_site_label_H
_geom_hbond_atom_site_label_A
_geom_hbond_distance_DH
_geom_hbond_distance_HA
_geom_hbond_distance_DA
_geom_hbond_angle_DHA
_geom_hbond_site_symmetry_A
N19 H19 O2 0.86 2.02 2.812(2) 153.6 .
N19 H19 O14 0.86 2.11 2.571(2) 113.3 .
N6 H6 O1 0.86 2.10 2.572(2) 114.1 .
N6 H6 O15 0.86 2.08 2.888(2) 155.8 1_655
N6 H6 N16 0.86 2.60 3.328(2) 143.0 1_655
C24 H24 O1 0.93 2.41 3.207(3) 143.6 2_664
C24 H24 N10 0.93 2.63 3.331(3) 133.0 1_454
C11 H11 N10 0.93 2.69 3.232(3) 117.9 3_455
C11 H11 N23 0.93 2.61 3.490(3) 157.4 3_556

loop_
_geom_torsion_atom_site_label_1
_geom_torsion_atom_site_label_2
_geom_torsion_atom_site_label_3
_geom_torsion_atom_site_label_4
_geom_torsion
O2 N3 N4 C5 176.91(17)
O1 N3 N4 C5 -3.0(3)
N3 N4 C5 N6 -2.1(3)
N3 N4 C5 N13 177.13(17)
N4 C5 N6 N7 179.3(2)
N13 C5 N6 N7 -0.1(2)
C5 N6 N7 C8 0.1(2)
N6 N7 C8 N9 -179.9(2)
N6 N7 C8 N13 -0.1(2)
N7 C8 N9 N10 -179.3(2)
N13 C8 N9 N10 0.9(3)
C8 N9 N10 C11 0.0(3)
N9 N10 C11 N12 -0.4(4)
N10 C11 N12 N13 -0.3(3)
C11 N12 N13 C5 179.40(19)
C11 N12 N13 C8 1.3(3)
N4 C5 N13 N12 2.2(3)
N6 C5 N13 N12 -178.34(18)
N4 C5 N13 C8 -179.47(17)
N6 C5 N13 C8 0.0(2)
N7 C8 N13 N12 178.51(18)
N9 C8 N13 N12 -1.7(3)
N7 C8 N13 C5 0.0(2)
N9 C8 N13 C5 179.84(19)
O14 N16 N17 C18 4.2(3)
O15 N16 N17 C18 -175.64(17)
N16 N17 C18 N19 4.1(3)
N16 N17 C18 N26 -178.15(17)
N17 C18 N19 N20 177.9(2)
N26 C18 N19 N20 -0.1(2)
C18 N19 N20 C21 -0.3(2)
N19 N20 C21 N26 0.5(2)
N19 N20 C21 N22 179.2(2)
N20 C21 N22 N23 -179.7(2)
N26 C21 N22 N23 -1.1(3)
C21 N22 N23 C24 0.8(3)
N22 N23 C24 N25 0.1(4)
N23 C24 N25 N26 -0.7(3)
C24 N25 N26 C21 0.4(3)
C24 N25 N26 C18 -179.78(19)
N20 C21 N26 N25 179.30(18)
N22 C21 N26 N25 0.5(3)
N20 C21 N26 C18 -0.6(2)
N22 C21 N26 C18 -179.37(19)
N17 C18 N26 N25 2.1(3)
N19 C18 N26 N25 -179.51(18)
N17 C18 N26 C21 -178.05(17)
N19 C18 N26 C21 0.3(2)
